data_2013102
loop_
_publ_author_name
'Lyakhov, Alexander S.'
'Voitekhovich, Sergei V.'
'Gaponik, Pavel N.'
'Ivashkevich, Ludmila S.'

_publ_section_title
;
 Zwitterionic 5-(1-piperidiniomethyl)-1<i>H</i>-tetrazolide
;
_journal_issue 1
_journal_name_full 'Acta Crystallographica Section C'
_journal_page_first o22
_journal_page_last o23
_journal_paper_doi 10.1107/S0108270102020905
_journal_volume 59
_journal_year 2003
_chemical_formula_moiety 'C7 H13 N5'
_chemical_formula_sum 'C7 H13 N5'
_chemical_formula_weight 167.22
_chemical_name_systematic
;
1-(1-piperidiniomethyl)-1H-tetrazolide
;
_space_group_IT_number 2
_symmetry_cell_setting triclinic
_symmetry_space_group_name_Hall '-P 1'
_symmetry_space_group_name_H-M 'P -1'
_atom_sites_solution_hydrogens difmap
_atom_sites_solution_primary direct
_atom_sites_solution_secondary difmap
_audit_creation_method SHELXL97
_cell_angle_alpha 90.062(17)
_cell_angle_beta 110.351(15)
_cell_angle_gamma 93.176(16)
_cell_formula_units_Z 2
_cell_length_a 6.1664(10)
_cell_length_b 8.3913(18)
_cell_length_c 8.6842(17)
_cell_measurement_reflns_used 25
_cell_measurement_temperature 293(2)
_cell_measurement_theta_max 23.28
_cell_measurement_theta_min 20.40
_cell_volume 420.56(15)
_computing_cell_refinement 'R3m Software'
_computing_data_collection 'R3m Software (Nicolet, 1980)'
_computing_data_reduction 'R3m Software'
_computing_molecular_graphics 'ORTEP-3 for Windows (Farrugia, 1997) and PLATON (Spek, 1999)'
_computing_publication_material SHELXL97
_computing_structure_refinement 'SHELXL97 (Sheldrick, 1997)'
_computing_structure_solution 'SIR97 (Altomare et al., 1999)'
_diffrn_ambient_temperature 293(2)
_diffrn_measured_fraction_theta_full 1.000
_diffrn_measured_fraction_theta_max 1.000
_diffrn_measurement_device_type 'Nicolet R3m four-circle'
_diffrn_measurement_method \w/2\q
_diffrn_radiation_monochromator graphite
_diffrn_radiation_source 'fine-focus sealed tube'
_diffrn_radiation_type MoK\a
_diffrn_radiation_wavelength 0.71069
_diffrn_reflns_av_R_equivalents 0.018
_diffrn_reflns_av_sigmaI/netI 0.017
_diffrn_reflns_limit_h_max 8
_diffrn_reflns_limit_h_min 0
_diffrn_reflns_limit_k_max 11
_diffrn_reflns_limit_k_min -11
_diffrn_reflns_limit_l_max 11
_diffrn_reflns_limit_l_min -12
_diffrn_reflns_number 2761
_diffrn_reflns_theta_full 30.04
_diffrn_reflns_theta_max 30.04
_diffrn_reflns_theta_min 2.43
_diffrn_standards_decay_% 1.66
_diffrn_standards_interval_count 100
_diffrn_standards_number 3
_exptl_absorpt_coefficient_mu 0.089
_exptl_absorpt_correction_type none
_exptl_crystal_colour colourless
_exptl_crystal_density_diffrn 1.321
_exptl_crystal_density_meas ?
_exptl_crystal_density_method 'not measured'
_exptl_crystal_description prism
_exptl_crystal_F_000 180
_exptl_crystal_size_max 0.50
_exptl_crystal_size_mid 0.40
_exptl_crystal_size_min 0.38
_refine_diff_density_max 0.17
_refine_diff_density_min -0.26
_refine_ls_extinction_method none
_refine_ls_goodness_of_fit_ref 1.060
_refine_ls_hydrogen_treatment refall
_refine_ls_matrix_type full
_refine_ls_number_parameters 161
_refine_ls_number_reflns 2467
_refine_ls_number_restraints 0
_refine_ls_restrained_S_all 1.060
_refine_ls_R_factor_all 0.045
_refine_ls_R_factor_gt 0.040
_refine_ls_shift/su_max <0.001
_refine_ls_shift/su_mean 0.000
_refine_ls_structure_factor_coef Fsqd
_refine_ls_weighting_details 'calc w = 1/[\s^2^(Fo^2^)+(0.0690P)^2^+0.0378P] where P=(Fo^2^+2Fc^2^)/3'
_refine_ls_weighting_scheme calc
_refine_ls_wR_factor_gt 0.112
_refine_ls_wR_factor_ref 0.118
_reflns_number_gt 2118
_reflns_number_total 2467
_reflns_threshold_expression I>2\s(I)
_cod_data_source_file av1125.cif
_cod_data_source_block I
_cod_depositor_comments
;
The following automatic conversions were performed:

'_exptl_crystal_density_meas' value 'not measured' was changed to '?'
- the value is perceived as not measured.

Automatic conversion script
Id: cif_fix_values 3008 2015-01-20 13:52:24Z robertas 
;
_cod_original_cell_volume 420.56(14)
_cod_original_sg_symbol_H-M P-1
_cod_database_code 2013102
_cod_database_fobs_code 2013102

loop_
_symmetry_equiv_pos_as_xyz
'x, y, z'
'-x, -y, -z'

loop_
_atom_site_label
_atom_site_fract_x
_atom_site_fract_y
_atom_site_fract_z
_atom_site_U_iso_or_equiv
_atom_site_adp_type
_atom_site_calc_flag
_atom_site_refinement_flags
_atom_site_occupancy
_atom_site_disorder_assembly
_atom_site_disorder_group
_atom_site_type_symbol
N1 -0.23825(15) 0.61929(11) 0.80123(10) 0.0448(2) Uani d . 1 . . N
N2 -0.41908(15) 0.68757(11) 0.69104(11) 0.0479(2) Uani d . 1 . . N
N3 -0.38644(14) 0.69921(10) 0.55060(10) 0.0438(2) Uani d . 1 . . N
N4 -0.18145(13) 0.63976(9) 0.56555(9) 0.03756(19) Uani d . 1 . . N
C5 -0.09640(14) 0.59166(10) 0.71974(9) 0.03267(18) Uani d . 1 . . C
C6 0.12905(14) 0.51840(11) 0.79597(10) 0.03540(19) Uani d . 1 . . C
H6A 0.252(2) 0.5757(14) 0.7671(15) 0.045(3) Uiso d . 1 . . H
H6B 0.172(2) 0.5195(14) 0.9139(15) 0.039(3) Uiso d . 1 . . H
N7 0.12534(11) 0.34779(9) 0.74078(8) 0.03126(17) Uani d . 1 . . N
H7 0.120(2) 0.3488(16) 0.6309(17) 0.050(3) Uiso d . 1 . . H
C8 0.35021(15) 0.27820(12) 0.83978(11) 0.0392(2) Uani d . 1 . . C
H8A 0.363(2) 0.2864(14) 0.9580(15) 0.045(3) Uiso d . 1 . . H
H8B 0.474(2) 0.3495(16) 0.8234(16) 0.051(3) Uiso d . 1 . . H
C9 0.35742(17) 0.10701(13) 0.78682(13) 0.0464(2) Uani d . 1 . . C
H9A 0.507(2) 0.0668(18) 0.8596(18) 0.062(4) Uiso d . 1 . . H
H9B 0.363(2) 0.1039(15) 0.6761(16) 0.050(3) Uiso d . 1 . . H
C10 0.1508(2) 0.00404(14) 0.79440(17) 0.0559(3) Uani d . 1 . . C
H10A 0.162(3) -0.0057(19) 0.914(2) 0.068(4) Uiso d . 1 . . H
H10B 0.150(3) -0.106(2) 0.758(2) 0.075(5) Uiso d . 1 . . H
C11 -0.07294(18) 0.07791(13) 0.69544(15) 0.0495(2) Uani d . 1 . . C
H11A -0.094(2) 0.0780(17) 0.5764(19) 0.058(4) Uiso d . 1 . . H
H11B -0.208(3) 0.0136(19) 0.7034(19) 0.067(4) Uiso d . 1 . . H
C12 -0.07836(14) 0.24810(11) 0.75148(12) 0.0377(2) Uani d . 1 . . C
H12A -0.071(2) 0.2549(15) 0.8652(16) 0.045(3) Uiso d . 1 . . H
H12B -0.216(2) 0.2989(14) 0.6819(15) 0.041(3) Uiso d . 1 . . H

loop_
_atom_site_aniso_label
_atom_site_aniso_U_11
_atom_site_aniso_U_22
_atom_site_aniso_U_33
_atom_site_aniso_U_12
_atom_site_aniso_U_13
_atom_site_aniso_U_23
N1 0.0507(5) 0.0569(5) 0.0382(4) 0.0096(4) 0.0290(4) 0.0065(3)
N2 0.0469(4) 0.0559(5) 0.0523(5) 0.0098(4) 0.0306(4) 0.0087(4)
N3 0.0402(4) 0.0527(5) 0.0424(4) 0.0060(3) 0.0189(3) 0.0074(3)
N4 0.0381(4) 0.0491(4) 0.0300(3) 0.0030(3) 0.0174(3) 0.0039(3)
C5 0.0365(4) 0.0378(4) 0.0284(3) -0.0021(3) 0.0180(3) -0.0001(3)
C6 0.0340(4) 0.0430(4) 0.0298(4) -0.0030(3) 0.0127(3) -0.0015(3)
N7 0.0283(3) 0.0436(4) 0.0241(3) 0.0011(3) 0.0121(2) 0.0016(2)
C8 0.0285(4) 0.0571(5) 0.0324(4) 0.0046(3) 0.0107(3) 0.0056(3)
C9 0.0413(5) 0.0565(6) 0.0460(5) 0.0150(4) 0.0192(4) 0.0118(4)
C10 0.0563(6) 0.0474(6) 0.0697(7) 0.0086(5) 0.0284(6) 0.0137(5)
C11 0.0430(5) 0.0452(5) 0.0607(6) -0.0031(4) 0.0196(5) -0.0053(4)
C12 0.0299(4) 0.0449(4) 0.0408(4) -0.0020(3) 0.0162(3) -0.0006(3)

loop_
_atom_type_symbol
_atom_type_description
_atom_type_scat_dispersion_real
_atom_type_scat_dispersion_imag
_atom_type_scat_source
C C 0.0033 0.0016 'International Tables Vol C Tables 4.2.6.8 and 6.1.1.4'
H H 0.0000 0.0000 'International Tables Vol C Tables 4.2.6.8 and 6.1.1.4'
N N 0.0061 0.0033 'International Tables Vol C Tables 4.2.6.8 and 6.1.1.4'

loop_
_geom_angle_atom_site_label_1
_geom_angle_atom_site_label_2
_geom_angle_atom_site_label_3
_geom_angle
_geom_angle_publ_flag
C5 N1 N2 104.73(7) yes
N3 N2 N1 109.69(8) yes
N2 N3 N4 108.96(8) yes
C5 N4 N3 105.17(7) yes
N4 C5 N1 111.45(8) yes
N4 C5 C6 125.48(7) yes
N1 C5 C6 123.06(7) yes
C5 C6 N7 113.13(7) ?
C5 C6 H6A 111.2(7) ?
N7 C6 H6A 105.7(7) ?
C5 C6 H6B 110.0(7) ?
N7 C6 H6B 107.5(7) ?
H6A C6 H6B 109.1(10) ?
C12 N7 C8 111.25(7) yes
C12 N7 C6 112.71(7) yes
C8 N7 C6 109.07(7) yes
C12 N7 H7 109.4(8) yes
C8 N7 H7 106.6(8) yes
C6 N7 H7 107.6(8) yes
N7 C8 C9 111.24(8) ?
N7 C8 H8A 106.5(7) ?
C9 C8 H8A 111.7(7) ?
N7 C8 H8B 105.8(7) ?
C9 C8 H8B 112.5(8) ?
H8A C8 H8B 108.7(10) ?
C8 C9 C10 111.64(9) ?
C8 C9 H9A 107.3(9) ?
C10 C9 H9A 111.7(9) ?
C8 C9 H9B 109.9(8) ?
C10 C9 H9B 110.3(8) ?
H9A C9 H9B 105.9(11) ?
C11 C10 C9 110.14(9) ?
C11 C10 H10A 110.1(9) ?
C9 C10 H10A 109.1(9) ?
C11 C10 H10B 110.6(10) ?
C9 C10 H10B 112.8(10) ?
H10A C10 H10B 104.1(13) ?
C12 C11 C10 111.69(9) ?
C12 C11 H11A 108.4(8) ?
C10 C11 H11A 110.9(8) ?
C12 C11 H11B 109.6(9) ?
C10 C11 H11B 110.5(9) ?
H11A C11 H11B 105.6(12) ?
N7 C12 C11 110.50(8) ?
N7 C12 H12A 106.9(7) ?
C11 C12 H12A 112.3(7) ?
N7 C12 H12B 106.1(7) ?
C11 C12 H12B 111.8(7) ?
H12A C12 H12B 109.0(10) ?

loop_
_geom_bond_atom_site_label_1
_geom_bond_atom_site_label_2
_geom_bond_site_symmetry_2
_geom_bond_distance
_geom_bond_publ_flag
N1 C5 . 1.3313(11) yes
N1 N2 . 1.3480(13) yes
N2 N3 . 1.3062(12) yes
N3 N4 . 1.3489(11) yes
N4 C5 . 1.3293(11) yes
C5 C6 . 1.4847(12) ?
C6 N7 . 1.5058(12) yes
C6 H6A . 0.979(13) ?
C6 H6B . 0.965(12) ?
N7 C12 . 1.5003(11) yes
N7 C8 . 1.5048(11) yes
N7 H7 . 0.943(14) ?
C8 C9 . 1.5156(15) ?
C8 H8A . 1.004(13) ?
C8 H8B . 0.994(14) ?
C9 C10 . 1.5203(16) ?
C9 H9A . 0.995(15) ?
C9 H9B . 0.975(14) ?
C10 C11 . 1.5156(16) ?
C10 H10A . 1.018(17) ?
C10 H10B . 0.978(17) ?
C11 C12 . 1.5141(14) ?
C11 H11A . 0.996(15) ?
C11 H11B . 0.988(16) ?
C12 H12A . 0.974(13) ?
C12 H12B . 0.975(12) ?

loop_
_geom_hbond_atom_site_label_D
_geom_hbond_atom_site_label_H
_geom_hbond_atom_site_label_A
_geom_hbond_site_symmetry_A
_geom_hbond_distance_DH
_geom_hbond_distance_HA
_geom_hbond_distance_DA
_geom_hbond_angle_DHA
N7 H7 N4 2_566 0.943(14) 1.874(14) 2.8007(11) 166.9(11)
C9 H9B N3 2_566 0.975(14) 2.608(13) 3.4067(15) 139.3(10)
C6 H6A N2 1_655 0.979(13) 2.482(13) 3.4555(13) 172.9(10)
C12 H12B N3 2_466 0.975(12) 2.579(12) 3.4801(14) 153.7(9)
C8 H8A N1 2_567 1.004(13) 2.602(13) 3.5345(13) 154.5(9)

loop_
_geom_torsion_atom_site_label_1
_geom_torsion_atom_site_label_2
_geom_torsion_atom_site_label_3
_geom_torsion_atom_site_label_4
_geom_torsion
C5 N1 N2 N3 0.27(11)
N1 N2 N3 N4 -0.50(11)
N2 N3 N4 C5 0.51(10)
N3 N4 C5 N1 -0.35(10)
N3 N4 C5 C6 -179.44(8)
N2 N1 C5 N4 0.06(11)
N2 N1 C5 C6 179.18(8)
N4 C5 C6 N7 -74.86(10)
N1 C5 C6 N7 106.15(9)
C5 C6 N7 C12 -48.92(9)
C5 C6 N7 C8 -173.00(6)
C12 N7 C8 C9 56.12(9)
C6 N7 C8 C9 -178.94(7)
N7 C8 C9 C10 -55.01(11)
C8 C9 C10 C11 54.36(13)
C9 C10 C11 C12 -55.55(13)
C8 N7 C12 C11 -56.86(10)
C6 N7 C12 C11 -179.73(7)
C10 C11 C12 N7 57.06(12)

loop_
_cod_related_entry_id
_cod_related_entry_database
_cod_related_entry_code
1 ChemSpider 5671193
